data_2223124
loop_
_publ_author_name
'Saeed, Sohail'
'Rashid, Naghmana'
'Hussain, Rizwan'
'Jones, Peter G.'

_publ_section_title
;
 <i>N</i>,<i>N</i>'-(Methylenedi-<i>p</i>-phenylene)dibenzamide
;
_journal_coeditor_code IM2132
_journal_issue 9
_journal_name_full 'Acta Crystallographica Section E'
_journal_page_first o2140
_journal_paper_doi 10.1107/S1600536809031304
_journal_volume 65
_journal_year 2009
_chemical_formula_iupac 'C27 H22 N2 O2'
_chemical_formula_moiety 'C27 H22 N2 O2'
_chemical_formula_sum 'C27 H22 N2 O2'
_chemical_formula_weight 406.47
_chemical_melting_point 449
_chemical_name_systematic
;
<i>N</i>,<i>N</i>'-(Methylenedi-<i>p</i>-phenylene)dibenzamide
;
_space_group_IT_number 2
_symmetry_cell_setting triclinic
_symmetry_space_group_name_Hall '-P 1'
_symmetry_space_group_name_H-M 'P -1'
_atom_sites_solution_hydrogens geom
_atom_sites_solution_primary direct
_atom_sites_solution_secondary difmap
_audit_creation_method SHELXL-97
_cell_angle_alpha 88.517(8)
_cell_angle_beta 82.293(8)
_cell_angle_gamma 75.670(10)
_cell_formula_units_Z 2
_cell_length_a 5.7296(7)
_cell_length_b 9.6010(10)
_cell_length_c 20.045(2)
_cell_measurement_reflns_used 10160
_cell_measurement_temperature 100(2)
_cell_measurement_theta_max 75.8204
_cell_measurement_theta_min 3.3295
_cell_volume 1058.7(2)
_computing_cell_refinement
;
CrysAlis Pro (Oxford Diffraction, 2009)
;
_computing_data_collection
;
CrysAlis Pro (Oxford Diffraction, 2009)
;
_computing_data_reduction
;
CrysAlis Pro (Oxford Diffraction, 2009)
;
_computing_molecular_graphics 'XP (Siemens, 1994)'
_computing_publication_material 'SHELXL97 (Sheldrick, 2008)'
_computing_structure_refinement 'SHELXL97 (Sheldrick, 2008)'
_computing_structure_solution 'SHELXS97 (Sheldrick, 2008)'
_diffrn_ambient_temperature 100(2)
_diffrn_detector_area_resol_mean 10.3543
_diffrn_measured_fraction_theta_full 0.996
_diffrn_measured_fraction_theta_max 0.984
_diffrn_measurement_device_type 'Oxford Diffraction Xcalibur Nova A'
_diffrn_measurement_method \w
_diffrn_radiation_monochromator mirror
_diffrn_radiation_source 'Nova (Cu) X-ray Source'
_diffrn_radiation_type CuK\a
_diffrn_radiation_wavelength 1.54184
_diffrn_reflns_av_R_equivalents 0.0258
_diffrn_reflns_av_sigmaI/netI 0.0194
_diffrn_reflns_limit_h_max 7
_diffrn_reflns_limit_h_min -7
_diffrn_reflns_limit_k_max 10
_diffrn_reflns_limit_k_min -12
_diffrn_reflns_limit_l_max 24
_diffrn_reflns_limit_l_min -25
_diffrn_reflns_number 14884
_diffrn_reflns_theta_full 72.50
_diffrn_reflns_theta_max 76.02
_diffrn_reflns_theta_min 4.45
_exptl_absorpt_coefficient_mu 0.642
_exptl_absorpt_correction_T_max 1.00000
_exptl_absorpt_correction_T_min 0.78139
_exptl_absorpt_correction_type multi-scan
_exptl_absorpt_process_details '(CrysAlis Pro; Oxford Diffraction, 2009)'
_exptl_crystal_colour colourless
_exptl_crystal_density_diffrn 1.275
_exptl_crystal_density_method 'not measured'
_exptl_crystal_description lath
_exptl_crystal_F_000 428
_exptl_crystal_size_max 0.20
_exptl_crystal_size_mid 0.10
_exptl_crystal_size_min 0.04
_refine_diff_density_max 0.162
_refine_diff_density_min -0.183
_refine_ls_extinction_method none
_refine_ls_goodness_of_fit_ref 1.066
_refine_ls_hydrogen_treatment mixed
_refine_ls_matrix_type full
_refine_ls_number_parameters 288
_refine_ls_number_reflns 4355
_refine_ls_number_restraints 0
_refine_ls_restrained_S_all 1.066
_refine_ls_R_factor_all 0.0426
_refine_ls_R_factor_gt 0.0377
_refine_ls_shift/su_max 0.001
_refine_ls_shift/su_mean 0.000
_refine_ls_structure_factor_coef Fsqd
_refine_ls_weighting_details 'calc w=1/[\s^2^(Fo^2^)+(0.0552P)^2^+0.2168P] where P=(Fo^2^+2Fc^2^)/3'
_refine_ls_weighting_scheme calc
_refine_ls_wR_factor_gt 0.0984
_refine_ls_wR_factor_ref 0.1015
_reflns_number_gt 3819
_reflns_number_total 4355
_reflns_threshold_expression I>2\s(I)
_cod_data_source_file im2132.cif
_cod_data_source_block I
_cod_database_code 2223124
_cod_database_fobs_code 2223124

loop_
_symmetry_equiv_pos_as_xyz
'x, y, z'
'-x, -y, -z'

loop_
_atom_site_type_symbol
_atom_site_label
_atom_site_fract_x
_atom_site_fract_y
_atom_site_fract_z
_atom_site_U_iso_or_equiv
_atom_site_adp_type
_atom_site_calc_flag
_atom_site_refinement_flags
_atom_site_occupancy
_atom_site_disorder_assembly
_atom_site_disorder_group
O O1 0.76324(16) 0.11312(8) 0.25609(4) 0.0293(2) Uani d . 1 . .
O O2 -0.05166(15) 0.43352(8) 0.76182(4) 0.02817(19) Uani d . 1 . .
N N1 0.91641(18) 0.30294(10) 0.27475(5) 0.0241(2) Uani d . 1 . .
H H01 0.958(3) 0.3787(17) 0.2567(8) 0.034(4) Uiso d . 1 . .
N N2 0.15925(18) 0.20072(10) 0.73950(5) 0.0237(2) Uani d . 1 . .
H H02 0.156(3) 0.1111(18) 0.7476(8) 0.033(4) Uiso d . 1 . .
C C1 0.8376(2) 0.21803(11) 0.23510(6) 0.0234(2) Uani d . 1 . .
C C2 0.9989(2) 0.24643(14) 0.55736(6) 0.0294(3) Uani d . 1 . .
H H2A 1.1296 0.1591 0.5625 0.035 Uiso calc R 1 . .
H H2B 1.0546 0.3298 0.5712 0.035 Uiso calc R 1 . .
C C3 -0.0255(2) 0.30332(11) 0.77064(5) 0.0231(2) Uani d . 1 . .
C C11 0.8434(2) 0.25660(11) 0.16191(6) 0.0239(2) Uani d . 1 . .
C C12 0.6816(2) 0.21104(13) 0.12666(6) 0.0291(3) Uani d . 1 . .
H H12 0.5695 0.1623 0.1497 0.035 Uiso calc R 1 . .
C C13 0.6834(2) 0.23651(14) 0.05825(6) 0.0340(3) Uani d . 1 . .
H H13 0.5705 0.2068 0.0347 0.041 Uiso calc R 1 . .
C C14 0.8497(2) 0.30526(13) 0.02406(6) 0.0330(3) Uani d . 1 . .
H H14 0.8522 0.3216 -0.0229 0.040 Uiso calc R 1 . .
C C15 1.0122(2) 0.35010(12) 0.05876(6) 0.0297(3) Uani d . 1 . .
H H15 1.1265 0.3968 0.0354 0.036 Uiso calc R 1 . .
C C16 1.0087(2) 0.32696(12) 0.12763(6) 0.0255(2) Uani d . 1 . .
H H16 1.1189 0.3591 0.1513 0.031 Uiso calc R 1 . .
C C21 0.9656(2) 0.26234(12) 0.48346(6) 0.0245(2) Uani d . 1 . .
C C22 1.1219(2) 0.32417(13) 0.44001(6) 0.0275(2) Uani d . 1 . .
H H22 1.2421 0.3597 0.4577 0.033 Uiso calc R 1 . .
C C23 1.1061(2) 0.33505(12) 0.37156(6) 0.0270(2) Uani d . 1 . .
H H23 1.2157 0.3768 0.3428 0.032 Uiso calc R 1 . .
C C24 0.9296(2) 0.28478(11) 0.34494(5) 0.0228(2) Uani d . 1 . .
C C25 0.7677(2) 0.22582(12) 0.38770(6) 0.0249(2) Uani d . 1 . .
H H25 0.6438 0.1936 0.3703 0.030 Uiso calc R 1 . .
C C26 0.7884(2) 0.21443(12) 0.45618(6) 0.0260(2) Uani d . 1 . .
H H26 0.6787 0.1729 0.4850 0.031 Uiso calc R 1 . .
C C31 0.7762(2) 0.23612(13) 0.60485(5) 0.0257(2) Uani d . 1 . .
C C32 0.7603(2) 0.10857(14) 0.63724(7) 0.0333(3) Uani d . 1 . .
H H32 0.8919 0.0259 0.6290 0.040 Uiso calc R 1 . .
C C33 0.5569(2) 0.09899(13) 0.68137(6) 0.0314(3) Uani d . 1 . .
H H33 0.5504 0.0104 0.7028 0.038 Uiso calc R 1 . .
C C34 0.3625(2) 0.21848(12) 0.69433(5) 0.0227(2) Uani d . 1 . .
C C35 0.3748(2) 0.34678(12) 0.66207(6) 0.0279(2) Uani d . 1 . .
H H35 0.2428 0.4293 0.6701 0.033 Uiso calc R 1 . .
C C36 0.5802(2) 0.35433(12) 0.61812(6) 0.0282(3) Uani d . 1 . .
H H36 0.5867 0.4428 0.5966 0.034 Uiso calc R 1 . .
C C41 -0.2063(2) 0.24956(11) 0.81921(5) 0.0230(2) Uani d . 1 . .
C C42 -0.1489(2) 0.11654(12) 0.85073(6) 0.0258(2) Uani d . 1 . .
H H42 0.0112 0.0567 0.8422 0.031 Uiso calc R 1 . .
C C43 -0.3239(2) 0.07097(12) 0.89452(6) 0.0285(3) Uani d . 1 . .
H H43 -0.2834 -0.0199 0.9157 0.034 Uiso calc R 1 . .
C C44 -0.5577(2) 0.15796(13) 0.90741(6) 0.0289(3) Uani d . 1 . .
H H44 -0.6783 0.1261 0.9367 0.035 Uiso calc R 1 . .
C C45 -0.6148(2) 0.29195(13) 0.87733(6) 0.0292(3) Uani d . 1 . .
H H45 -0.7741 0.3524 0.8867 0.035 Uiso calc R 1 . .
C C46 -0.4400(2) 0.33797(12) 0.83371(6) 0.0266(2) Uani d . 1 . .
H H46 -0.4799 0.4301 0.8136 0.032 Uiso calc R 1 . .

loop_
_atom_site_aniso_label
_atom_site_aniso_U_11
_atom_site_aniso_U_22
_atom_site_aniso_U_33
_atom_site_aniso_U_12
_atom_site_aniso_U_13
_atom_site_aniso_U_23
O1 0.0409(5) 0.0230(4) 0.0258(4) -0.0147(3) 0.0015(3) 0.0001(3)
O2 0.0323(4) 0.0205(4) 0.0313(4) -0.0085(3) 0.0007(3) 0.0014(3)
N1 0.0306(5) 0.0204(4) 0.0223(5) -0.0097(4) -0.0008(4) 0.0027(3)
N2 0.0295(5) 0.0189(4) 0.0236(5) -0.0094(4) -0.0005(4) 0.0019(3)
C1 0.0245(5) 0.0195(5) 0.0247(5) -0.0049(4) 0.0012(4) -0.0004(4)
C2 0.0259(6) 0.0382(6) 0.0256(6) -0.0111(5) -0.0035(4) 0.0054(5)
C3 0.0277(6) 0.0213(5) 0.0219(5) -0.0082(4) -0.0046(4) 0.0006(4)
C11 0.0269(5) 0.0187(5) 0.0242(5) -0.0038(4) -0.0001(4) -0.0004(4)
C12 0.0298(6) 0.0295(6) 0.0285(6) -0.0095(5) -0.0011(5) -0.0003(4)
C13 0.0358(7) 0.0386(7) 0.0290(6) -0.0099(5) -0.0076(5) -0.0012(5)
C14 0.0412(7) 0.0324(6) 0.0230(6) -0.0058(5) -0.0026(5) 0.0014(5)
C15 0.0350(6) 0.0254(5) 0.0267(6) -0.0071(5) 0.0024(5) 0.0027(4)
C16 0.0278(6) 0.0219(5) 0.0261(6) -0.0058(4) -0.0016(4) 0.0003(4)
C21 0.0235(5) 0.0238(5) 0.0245(5) -0.0038(4) -0.0010(4) 0.0020(4)
C22 0.0258(6) 0.0308(6) 0.0283(6) -0.0114(5) -0.0043(4) 0.0042(4)
C23 0.0275(6) 0.0281(6) 0.0266(6) -0.0114(5) -0.0001(4) 0.0052(4)
C24 0.0258(5) 0.0177(5) 0.0231(5) -0.0032(4) -0.0011(4) 0.0013(4)
C25 0.0242(5) 0.0258(5) 0.0251(5) -0.0081(4) -0.0005(4) -0.0007(4)
C26 0.0251(5) 0.0274(5) 0.0251(5) -0.0091(4) 0.0028(4) 0.0017(4)
C31 0.0283(6) 0.0318(6) 0.0196(5) -0.0119(5) -0.0039(4) 0.0028(4)
C32 0.0309(6) 0.0291(6) 0.0348(6) -0.0025(5) 0.0030(5) 0.0057(5)
C33 0.0356(7) 0.0234(5) 0.0332(6) -0.0075(5) 0.0016(5) 0.0071(4)
C34 0.0267(5) 0.0235(5) 0.0197(5) -0.0100(4) -0.0019(4) -0.0006(4)
C35 0.0335(6) 0.0230(5) 0.0259(6) -0.0074(4) 0.0010(5) 0.0006(4)
C36 0.0376(6) 0.0238(5) 0.0246(5) -0.0125(5) -0.0009(5) 0.0027(4)
C41 0.0273(6) 0.0222(5) 0.0211(5) -0.0090(4) -0.0032(4) -0.0015(4)
C42 0.0286(6) 0.0231(5) 0.0248(5) -0.0065(4) -0.0005(4) -0.0005(4)
C43 0.0354(6) 0.0236(5) 0.0264(6) -0.0095(5) 0.0000(5) 0.0022(4)
C44 0.0305(6) 0.0332(6) 0.0251(6) -0.0142(5) 0.0018(5) -0.0017(5)
C45 0.0254(6) 0.0319(6) 0.0293(6) -0.0060(5) -0.0016(5) -0.0020(5)
C46 0.0299(6) 0.0244(5) 0.0253(5) -0.0065(4) -0.0037(4) 0.0009(4)

loop_
_atom_type_symbol
_atom_type_description
_atom_type_scat_dispersion_real
_atom_type_scat_dispersion_imag
_atom_type_scat_source
C C 0.0181 0.0091 'International Tables Vol C Tables 4.2.6.8 and 6.1.1.4'
H H 0.0000 0.0000 'International Tables Vol C Tables 4.2.6.8 and 6.1.1.4'
N N 0.0311 0.0180 'International Tables Vol C Tables 4.2.6.8 and 6.1.1.4'
O O 0.0492 0.0322 'International Tables Vol C Tables 4.2.6.8 and 6.1.1.4'

loop_
_geom_angle_atom_site_label_1
_geom_angle_atom_site_label_2
_geom_angle_atom_site_label_3
_geom_angle_site_symmetry_1
_geom_angle_site_symmetry_3
_geom_angle
_geom_angle_publ_flag
C1 N1 C24 . . 125.97(9) ?
C3 N2 C34 . . 128.27(9) ?
O1 C1 N1 . . 123.28(11) ?
O1 C1 C11 . . 119.98(10) ?
N1 C1 C11 . . 116.74(9) ?
C31 C2 C21 . . 115.57(10) ?
O2 C3 N2 . . 124.60(10) ?
O2 C3 C41 . . 119.96(10) ?
N2 C3 C41 . . 115.44(9) ?
C12 C11 C16 . . 119.42(11) ?
C12 C11 C1 . . 116.81(10) ?
C16 C11 C1 . . 123.66(10) ?
C13 C12 C11 . . 120.35(11) ?
C12 C13 C14 . . 120.16(12) ?
C15 C14 C13 . . 119.78(11) ?
C14 C15 C16 . . 120.33(11) ?
C15 C16 C11 . . 119.94(11) ?
C26 C21 C22 . . 117.76(10) ?
C26 C21 C2 . . 122.95(10) ?
C22 C21 C2 . . 119.26(10) ?
C23 C22 C21 . . 121.45(11) ?
C22 C23 C24 . . 120.02(10) ?
C25 C24 C23 . . 119.47(10) ?
C25 C24 N1 . . 122.82(10) ?
C23 C24 N1 . . 117.64(10) ?
C24 C25 C26 . . 119.59(10) ?
C21 C26 C25 . . 121.68(10) ?
C36 C31 C32 . . 117.52(11) ?
C36 C31 C2 . . 121.11(11) ?
C32 C31 C2 . . 121.37(11) ?
C33 C32 C31 . . 121.54(11) ?
C32 C33 C34 . . 120.24(11) ?
C33 C34 C35 . . 118.99(11) ?
C33 C34 N2 . . 117.27(10) ?
C35 C34 N2 . . 123.72(10) ?
C36 C35 C34 . . 119.93(11) ?
C31 C36 C35 . . 121.77(11) ?
C46 C41 C42 . . 119.09(10) ?
C46 C41 C3 . . 118.15(10) ?
C42 C41 C3 . . 122.75(10) ?
C43 C42 C41 . . 120.47(11) ?
C44 C43 C42 . . 120.11(11) ?
C43 C44 C45 . . 119.71(11) ?
C46 C45 C44 . . 120.30(11) ?
C45 C46 C41 . . 120.28(11) ?
C1 N1 H01 . . 118.0(10) ?
C24 N1 H01 . . 116.0(10) ?
C3 N2 H02 . . 117.2(10) ?
C34 N2 H02 . . 114.5(10) ?
C31 C2 H2A . . 108.4 ?
C21 C2 H2A . . 108.4 ?
C31 C2 H2B . . 108.4 ?
C21 C2 H2B . . 108.4 ?
H2A C2 H2B . . 107.4 ?
C13 C12 H12 . . 119.8 ?
C11 C12 H12 . . 119.8 ?
C12 C13 H13 . . 119.9 ?
C14 C13 H13 . . 119.9 ?
C15 C14 H14 . . 120.1 ?
C13 C14 H14 . . 120.1 ?
C14 C15 H15 . . 119.8 ?
C16 C15 H15 . . 119.8 ?
C15 C16 H16 . . 120.0 ?
C11 C16 H16 . . 120.0 ?
C23 C22 H22 . . 119.3 ?
C21 C22 H22 . . 119.3 ?
C22 C23 H23 . . 120.0 ?
C24 C23 H23 . . 120.0 ?
C24 C25 H25 . . 120.2 ?
C26 C25 H25 . . 120.2 ?
C21 C26 H26 . . 119.2 ?
C25 C26 H26 . . 119.2 ?
C33 C32 H32 . . 119.2 ?
C31 C32 H32 . . 119.2 ?
C32 C33 H33 . . 119.9 ?
C34 C33 H33 . . 119.9 ?
C36 C35 H35 . . 120.0 ?
C34 C35 H35 . . 120.0 ?
C31 C36 H36 . . 119.1 ?
C35 C36 H36 . . 119.1 ?
C43 C42 H42 . . 119.8 ?
C41 C42 H42 . . 119.8 ?
C44 C43 H43 . . 119.9 ?
C42 C43 H43 . . 119.9 ?
C43 C44 H44 . . 120.1 ?
C45 C44 H44 . . 120.1 ?
C46 C45 H45 . . 119.9 ?
C44 C45 H45 . . 119.9 ?
C45 C46 H46 . . 119.9 ?
C41 C46 H46 . . 119.9 ?

loop_
_geom_bond_atom_site_label_1
_geom_bond_atom_site_label_2
_geom_bond_site_symmetry_2
_geom_bond_distance
_geom_bond_publ_flag
O1 C1 . 1.2310(14) ?
O2 C3 . 1.2325(14) ?
N1 C1 . 1.3462(15) ?
N1 C24 . 1.4230(14) ?
N2 C3 . 1.3485(15) ?
N2 C34 . 1.4188(14) ?
C1 C11 . 1.5018(15) ?
C2 C31 . 1.5086(16) ?
C2 C21 . 1.5180(15) ?
C3 C41 . 1.5021(15) ?
C11 C12 . 1.3937(17) ?
C11 C16 . 1.3943(16) ?
C12 C13 . 1.3858(17) ?
C13 C14 . 1.3878(19) ?
C14 C15 . 1.3872(18) ?
C15 C16 . 1.3908(16) ?
C21 C26 . 1.3907(16) ?
C21 C22 . 1.3933(16) ?
C22 C23 . 1.3866(16) ?
C23 C24 . 1.3932(16) ?
C24 C25 . 1.3918(15) ?
C25 C26 . 1.3928(16) ?
C31 C36 . 1.3874(17) ?
C31 C32 . 1.3884(17) ?
C32 C33 . 1.3861(17) ?
C33 C34 . 1.3889(17) ?
C34 C35 . 1.3892(16) ?
C35 C36 . 1.3882(17) ?
C41 C46 . 1.3941(16) ?
C41 C42 . 1.3945(16) ?
C42 C43 . 1.3888(16) ?
C43 C44 . 1.3868(17) ?
C44 C45 . 1.3891(17) ?
C45 C46 . 1.3880(17) ?
N1 H01 . 0.875(17) ?
N2 H02 . 0.876(16) ?
C2 H2A . 0.9900 ?
C2 H2B . 0.9900 ?
C12 H12 . 0.9500 ?
C13 H13 . 0.9500 ?
C14 H14 . 0.9500 ?
C15 H15 . 0.9500 ?
C16 H16 . 0.9500 ?
C22 H22 . 0.9500 ?
C23 H23 . 0.9500 ?
C25 H25 . 0.9500 ?
C26 H26 . 0.9500 ?
C32 H32 . 0.9500 ?
C33 H33 . 0.9500 ?
C35 H35 . 0.9500 ?
C36 H36 . 0.9500 ?
C42 H42 . 0.9500 ?
C43 H43 . 0.9500 ?
C44 H44 . 0.9500 ?
C45 H45 . 0.9500 ?
C46 H46 . 0.9500 ?

loop_
_geom_hbond_atom_site_label_D
_geom_hbond_atom_site_label_H
_geom_hbond_atom_site_label_A
_geom_hbond_site_symmetry_A
_geom_hbond_distance_DH
_geom_hbond_distance_HA
_geom_hbond_distance_DA
_geom_hbond_angle_DHA
N1 H01 O2 2_666 0.875(17) 2.017(17) 2.8745(13) 166.3(14)
N2 H02 O1 2_656 0.876(16) 2.088(16) 2.9358(12) 162.7(14)
C16 H16 O2 2_666 0.95 2.60 3.3090(14) 131.6
C35 H35 N1 2_666 0.95 2.72 3.5459(15) 146.2
C33 H33 O1 2_656 0.95 2.43 3.1913(15) 136.6
C42 H42 O1 2_656 0.95 2.58 3.3003(14) 133.0

loop_
_geom_torsion_atom_site_label_1
_geom_torsion_atom_site_label_2
_geom_torsion_atom_site_label_3
_geom_torsion_atom_site_label_4
_geom_torsion_site_symmetry_1
_geom_torsion_site_symmetry_2
_geom_torsion_site_symmetry_3
_geom_torsion_site_symmetry_4
_geom_torsion
_geom_torsion_publ_flag
C24 N1 C1 O1 . . . . 0.93(18) ?
C24 N1 C1 C11 . . . . -179.06(10) ?
C34 N2 C3 O2 . . . . 3.43(18) ?
C34 N2 C3 C41 . . . . -176.26(10) ?
O1 C1 C11 C12 . . . . 24.81(15) ?
N1 C1 C11 C12 . . . . -155.20(11) ?
O1 C1 C11 C16 . . . . -151.47(11) ?
N1 C1 C11 C16 . . . . 28.53(15) ?
C16 C11 C12 C13 . . . . -0.57(17) ?
C1 C11 C12 C13 . . . . -177.01(10) ?
C11 C12 C13 C14 . . . . 1.23(19) ?
C12 C13 C14 C15 . . . . -0.82(19) ?
C13 C14 C15 C16 . . . . -0.24(18) ?
C14 C15 C16 C11 . . . . 0.89(17) ?
C12 C11 C16 C15 . . . . -0.49(16) ?
C1 C11 C16 C15 . . . . 175.69(10) ?
C31 C2 C21 C26 . . . . -25.19(16) ?
C31 C2 C21 C22 . . . . 156.51(11) ?
C26 C21 C22 C23 . . . . -1.41(17) ?
C2 C21 C22 C23 . . . . 176.98(11) ?
C21 C22 C23 C24 . . . . 0.60(18) ?
C22 C23 C24 C25 . . . . 0.97(17) ?
C22 C23 C24 N1 . . . . 177.98(10) ?
C1 N1 C24 C25 . . . . -31.50(17) ?
C1 N1 C24 C23 . . . . 151.60(11) ?
C23 C24 C25 C26 . . . . -1.68(16) ?
N1 C24 C25 C26 . . . . -178.53(10) ?
C22 C21 C26 C25 . . . . 0.67(17) ?
C2 C21 C26 C25 . . . . -177.65(10) ?
C24 C25 C26 C21 . . . . 0.86(17) ?
C21 C2 C31 C36 . . . . -70.56(14) ?
C21 C2 C31 C32 . . . . 109.90(13) ?
C36 C31 C32 C33 . . . . -0.13(19) ?
C2 C31 C32 C33 . . . . 179.42(12) ?
C31 C32 C33 C34 . . . . -0.1(2) ?
C32 C33 C34 C35 . . . . 0.48(19) ?
C32 C33 C34 N2 . . . . 179.41(11) ?
C3 N2 C34 C33 . . . . 164.96(11) ?
C3 N2 C34 C35 . . . . -16.17(18) ?
C33 C34 C35 C36 . . . . -0.58(17) ?
N2 C34 C35 C36 . . . . -179.43(10) ?
C32 C31 C36 C35 . . . . 0.03(18) ?
C2 C31 C36 C35 . . . . -179.52(11) ?
C34 C35 C36 C31 . . . . 0.32(18) ?
O2 C3 C41 C46 . . . . 23.81(15) ?
N2 C3 C41 C46 . . . . -156.49(10) ?
O2 C3 C41 C42 . . . . -155.33(11) ?
N2 C3 C41 C42 . . . . 24.37(15) ?
C46 C41 C42 C43 . . . . 1.81(16) ?
C3 C41 C42 C43 . . . . -179.06(10) ?
C41 C42 C43 C44 . . . . -0.21(17) ?
C42 C43 C44 C45 . . . . -1.20(18) ?
C43 C44 C45 C46 . . . . 1.01(18) ?
C44 C45 C46 C41 . . . . 0.60(17) ?
C42 C41 C46 C45 . . . . -2.00(16) ?
C3 C41 C46 C45 . . . . 178.83(10) ?

loop_
_cod_related_entry_id
_cod_related_entry_database
_cod_related_entry_code
1 ChemSpider 3723037
